data_1539801
loop_
_publ_author_name
'Fukami, T.'
'Horiuchi, K.'
'Nakasone, K.'
'Furukawa, K.'

_publ_section_title
;
 Crystal structure of (N H4)3 H (S O4)2 in phase I
;
_journal_name_full 'Japanese Journal of Applied Physics, Part 1'
_journal_page_first 2253
_journal_page_last 2254
_journal_volume 35
_journal_year 1996
_chemical_formula_sum 'H13 N3 O8 S2'
_chemical_name_systematic '(N H4)3 H (S O4)2'
_space_group_IT_number 148
_symmetry_space_group_name_Hall '-R 3'
_symmetry_space_group_name_H-M 'R -3 :H'
_cell_angle_alpha 90
_cell_angle_beta 90
_cell_angle_gamma 120
_cell_formula_units_Z 3
_cell_length_a 5.907
_cell_length_b 5.907
_cell_length_c 22.549
_cell_volume 681.384
_citation_journal_id_ASTM JAPNDE
_cod_data_source_file Fukami_JAPNDE_1996_1743.cif
_cod_data_source_block H13N3O8S2
_cod_original_cell_volume 681.3839
_cod_database_code 1539801

loop_
_symmetry_equiv_pos_as_xyz
x,y,z
-y,x-y,z
-x+y,-x,z
-x,-y,-z
y,-x+y,-z
x-y,x,-z
x+2/3,y+1/3,z+1/3
-y+2/3,x-y+1/3,z+1/3
-x+y+2/3,-x+1/3,z+1/3
-x+2/3,-y+1/3,-z+1/3
y+2/3,-x+y+1/3,-z+1/3
x-y+2/3,x+1/3,-z+1/3
x+1/3,y+2/3,z+2/3
-y+1/3,x-y+2/3,z+2/3
-x+y+1/3,-x+2/3,z+2/3
-x+1/3,-y+2/3,-z+2/3
y+1/3,-x+y+2/3,-z+2/3
x-y+1/3,x+2/3,-z+2/3

loop_
_atom_site_label
_atom_site_type_symbol
_atom_site_fract_x
_atom_site_fract_y
_atom_site_fract_z
_atom_site_occupancy
_atom_site_U_iso_or_equiv
H4 H+1 0 0 0.161 1 0.0
H1 H+1 0.045 0.189 0.34 0.1666 0.0
H2 H+1 0 0 0.03 1 0.0
O1 O-2 0.2712 0.1352 0.4293 1 0.0
N1 N-3 0 0 0 1 0.0
O2 O-2 0.0362 0.0764 0.3428 0.3333 0.0
H5 H+1 0.075 0.135 0.224 0.6667 0.0
N2 N-3 0 0 0.1992 1 0.0
H3 H+1 0.139 0.095 -0.016 0.6667 0.0
S1 S+6 0 0 0.4096 1 0.0
